data_4105374
loop_
_publ_author_name
'Nadine Tenn'
'Nathalie Bellec'
'Olivier Jeannin'
'Lidia Piekara-Sady'
'Pascale Auban-Senzier'
'Jorge \'I\~niguez'
'Enric Canadell'
'Dominique Lorcy'

_publ_section_title
;
 A Single-Component Molecular Metal Based on a Thiazole Dithiolate Gold
 Complex
;
_journal_name_full 'Journal of the American Chemical Society'
_journal_page_first 16961
_journal_page_last 16967
_journal_paper_doi 10.1021/ja907426s
_journal_volume 131
_journal_year 2009
_chemical_formula_moiety 'C10 H10 Au N2 S8'
_chemical_formula_sum 'C10 H10 Au N2 S8'
_chemical_formula_weight 611.65
_chemical_name_common AuEtthiazdt2neutral
_chemical_name_systematic
;
 ?
;
_space_group_IT_number 14
_symmetry_cell_setting monoclinic
_symmetry_Int_Tables_number 14
_symmetry_space_group_name_Hall '-P 2yab'
_symmetry_space_group_name_H-M 'P 1 21/a 1'
_atom_sites_solution_hydrogens geom
_atom_sites_solution_primary direct
_atom_sites_solution_secondary difmap
_audit_creation_method SHELXL-97
_cell_angle_alpha 90.00
_cell_angle_beta 93.524(5)
_cell_angle_gamma 90.00
_cell_formula_units_Z 2
_cell_length_a 14.060(2)
_cell_length_b 4.0593(6)
_cell_length_c 14.259(2)
_cell_measurement_reflns_used 2431
_cell_measurement_temperature 100(2)
_cell_measurement_theta_max 27.22
_cell_measurement_theta_min 2.86
_cell_volume 812.3(2)
_computing_cell_refinement 'Bruker SMART, 2006'
_computing_data_collection 'Bruker SMART, 2006'
_computing_data_reduction 'Bruker SAINT, 2006'
_computing_molecular_graphics 'Ortep-3 for Windows (Farrugia, 1997)'
_computing_publication_material 'WinGX publication routines (Farrugia, 1999)'
_computing_structure_refinement 'SHELXL-97 (Sheldrick, 1997)'
_computing_structure_solution 'SIR97 (Altomare et al., 1999)'
_diffrn_ambient_temperature 100(2)
_diffrn_detector 'CCD plate'
_diffrn_measured_fraction_theta_full 0.982
_diffrn_measured_fraction_theta_max 0.982
_diffrn_measurement_device_type 'APEXII, Bruker-AXS'
_diffrn_measurement_method 'CCD rotation images, thin slices'
_diffrn_radiation_monochromator graphite
_diffrn_radiation_source 'fine-focus sealed tube'
_diffrn_radiation_type MoK\a
_diffrn_radiation_wavelength 0.71073
_diffrn_reflns_av_R_equivalents 0.0433
_diffrn_reflns_av_sigmaI/netI 0.0503
_diffrn_reflns_limit_h_max 18
_diffrn_reflns_limit_h_min -12
_diffrn_reflns_limit_k_max 3
_diffrn_reflns_limit_k_min -5
_diffrn_reflns_limit_l_max 17
_diffrn_reflns_limit_l_min -18
_diffrn_reflns_number 6119
_diffrn_reflns_theta_full 27.46
_diffrn_reflns_theta_max 27.46
_diffrn_reflns_theta_min 3.32
_exptl_absorpt_coefficient_mu 10.075
_exptl_absorpt_correction_T_max 0.737647608
_exptl_absorpt_correction_T_min 0.383444717
_exptl_absorpt_correction_type multi-scan
_exptl_absorpt_process_details
;
  [Sheldrick, G.M. (2002). SADABS Bruker AXS Inc., Madison, Wisconsin, USA]
;
_exptl_crystal_colour black
_exptl_crystal_density_diffrn 2.501
_exptl_crystal_description stick
_exptl_crystal_F_000 582
_exptl_crystal_size_max 0.21
_exptl_crystal_size_mid 0.04
_exptl_crystal_size_min 0.03
_refine_diff_density_max 1.817
_refine_diff_density_min -2.076
_refine_diff_density_rms 0.224
_refine_ls_extinction_method none
_refine_ls_goodness_of_fit_ref 1.061
_refine_ls_hydrogen_treatment constr
_refine_ls_matrix_type full
_refine_ls_number_parameters 97
_refine_ls_number_reflns 1823
_refine_ls_number_restraints 0
_refine_ls_restrained_S_all 1.061
_refine_ls_R_factor_all 0.0421
_refine_ls_R_factor_gt 0.0322
_refine_ls_shift/su_max 0.000
_refine_ls_shift/su_mean 0.000
_refine_ls_structure_factor_coef Fsqd
_refine_ls_weighting_details 'calc w=1/[\s^2^(Fo^2^)+(0.0302P)^2^+0.4113P] where P=(Fo^2^+2Fc^2^)/3'
_refine_ls_weighting_scheme calc
_refine_ls_wR_factor_gt 0.0664
_refine_ls_wR_factor_ref 0.0702
_reflns_number_gt 1546
_reflns_number_total 1823
_reflns_threshold_expression >2sigma(I)
_cod_data_source_file ja907426s_si_002.cif
_cod_data_source_block AuEtthiazdt2neutral
_cod_database_code 4105374

loop_
_symmetry_equiv_pos_as_xyz
'x, y, z'
'-x+1/2, y+1/2, -z'
'-x, -y, -z'
'x-1/2, -y-1/2, z'

loop_
_atom_site_label
_atom_site_type_symbol
_atom_site_fract_x
_atom_site_fract_y
_atom_site_fract_z
_atom_site_U_iso_or_equiv
_atom_site_adp_type
_atom_site_occupancy
_atom_site_symmetry_multiplicity
_atom_site_calc_flag
_atom_site_refinement_flags
Au Au 0.0000 0.0000 0.0000 0.00927(10) Uani 1 2 d S
S2 S -0.01387(9) 0.1759(3) -0.15494(9) 0.0114(3) Uani 1 1 d .
S1 S -0.15332(9) -0.2135(3) -0.01004(10) 0.0113(3) Uani 1 1 d .
S3 S -0.29594(10) -0.2010(3) -0.18033(10) 0.0128(3) Uani 1 1 d .
S4 S -0.33862(11) 0.0278(3) -0.37725(11) 0.0201(3) Uani 1 1 d .
N1 N -0.1747(3) 0.1165(10) -0.2710(3) 0.0099(9) Uani 1 1 d .
C2 C -0.1293(4) 0.0546(11) -0.1835(4) 0.0105(11) Uani 1 1 d .
C1 C -0.1856(4) -0.1128(12) -0.1243(4) 0.0093(11) Uani 1 1 d .
C3 C -0.2658(4) -0.0027(11) -0.2833(4) 0.0147(11) Uani 1 1 d .
C4 C -0.1302(4) 0.3132(12) -0.3439(4) 0.0133(11) Uani 1 1 d .
H4A H -0.0862 0.4756 -0.3128 0.016 Uiso 1 1 calc R
H4B H -0.1805 0.4368 -0.3805 0.016 Uiso 1 1 calc R
C5 C -0.0757(4) 0.1062(12) -0.4103(4) 0.0152(12) Uani 1 1 d .
H5A H -0.0479 0.2492 -0.4568 0.023 Uiso 1 1 calc R
H5B H -0.1191 -0.0518 -0.4426 0.023 Uiso 1 1 calc R
H5C H -0.0248 -0.0133 -0.3747 0.023 Uiso 1 1 calc R

loop_
_atom_site_aniso_label
_atom_site_aniso_U_11
_atom_site_aniso_U_22
_atom_site_aniso_U_33
_atom_site_aniso_U_23
_atom_site_aniso_U_13
_atom_site_aniso_U_12
Au 0.00442(15) 0.01082(14) 0.01272(18) -0.00045(11) 0.00166(11) 0.00044(11)
S2 0.0050(6) 0.0146(6) 0.0147(8) 0.0011(5) 0.0013(5) -0.0008(5)
S1 0.0054(6) 0.0156(6) 0.0130(7) 0.0003(5) 0.0022(5) -0.0014(5)
S3 0.0056(6) 0.0174(6) 0.0155(8) -0.0006(5) 0.0017(5) -0.0006(5)
S4 0.0139(7) 0.0281(7) 0.0176(8) 0.0011(6) -0.0033(6) 0.0009(6)
N1 0.007(2) 0.0103(18) 0.013(3) 0.0001(17) 0.0029(19) 0.0002(17)
C2 0.008(3) 0.010(2) 0.013(3) 0.0009(19) 0.003(2) 0.0070(19)
C1 0.003(3) 0.010(2) 0.015(3) -0.001(2) -0.001(2) 0.0017(19)
C3 0.010(3) 0.016(2) 0.018(3) 0.001(2) 0.000(2) 0.003(2)
C4 0.013(3) 0.013(2) 0.014(3) 0.008(2) 0.001(2) 0.001(2)
C5 0.020(3) 0.016(2) 0.011(3) 0.003(2) 0.007(2) 0.001(2)

loop_
_atom_type_symbol
_atom_type_description
_atom_type_scat_dispersion_real
_atom_type_scat_dispersion_imag
_atom_type_scat_source
C C 0.0033 0.0016 'International Tables Vol C Tables 4.2.6.8 and 6.1.1.4'
H H 0.0000 0.0000 'International Tables Vol C Tables 4.2.6.8 and 6.1.1.4'
Au Au -2.0133 8.8022 'International Tables Vol C Tables 4.2.6.8 and 6.1.1.4'
N N 0.0061 0.0033 'International Tables Vol C Tables 4.2.6.8 and 6.1.1.4'
S S 0.1246 0.1234 'International Tables Vol C Tables 4.2.6.8 and 6.1.1.4'

loop_
_geom_angle_atom_site_label_1
_geom_angle_atom_site_label_2
_geom_angle_atom_site_label_3
_geom_angle
_geom_angle_site_symmetry_1
_geom_angle_site_symmetry_3
S2 Au S2 180.00(6) 3 .
S2 Au S1 91.88(5) 3 3
S2 Au S1 88.12(5) . 3
S2 Au S1 88.12(5) 3 .
S2 Au S1 91.88(5) . .
S1 Au S1 180.00(6) 3 .
C2 S2 Au 99.21(19) . .
C1 S1 Au 99.22(18) . .
C1 S3 C3 92.0(3) . .
C3 N1 C2 115.2(4) . .
C3 N1 C4 122.2(5) . .
C2 N1 C4 122.5(4) . .
C1 C2 N1 113.0(5) . .
C1 C2 S2 124.6(4) . .
N1 C2 S2 122.4(4) . .
C2 C1 S1 125.0(4) . .
C2 C1 S3 110.6(4) . .
S1 C1 S3 124.4(3) . .
N1 C3 S4 127.5(4) . .
N1 C3 S3 109.2(4) . .
S4 C3 S3 123.3(3) . .
N1 C4 C5 113.2(4) . .
N1 C4 H4A 108.9 . .
C5 C4 H4A 108.9 . .
N1 C4 H4B 108.9 . .
C5 C4 H4B 108.9 . .
H4A C4 H4B 107.8 . .
C4 C5 H5A 109.5 . .
C4 C5 H5B 109.5 . .
H5A C5 H5B 109.5 . .
C4 C5 H5C 109.5 . .
H5A C5 H5C 109.5 . .
H5B C5 H5C 109.5 . .

loop_
_geom_bond_atom_site_label_1
_geom_bond_atom_site_label_2
_geom_bond_distance
_geom_bond_site_symmetry_2
Au S2 2.3186(14) 3
Au S2 2.3186(14) .
Au S1 2.3196(13) 3
Au S1 2.3196(13) .
S2 C2 1.720(6) .
S1 C1 1.713(5) .
S3 C1 1.738(5) .
S3 C3 1.749(6) .
S4 C3 1.641(6) .
N1 C3 1.370(7) .
N1 C2 1.390(7) .
N1 C4 1.479(6) .
C2 C1 1.372(8) .
C4 C5 1.510(7) .
C4 H4A 0.9900 .
C4 H4B 0.9900 .
C5 H5A 0.9800 .
C5 H5B 0.9800 .
C5 H5C 0.9800 .

loop_
_geom_torsion_atom_site_label_1
_geom_torsion_atom_site_label_2
_geom_torsion_atom_site_label_3
_geom_torsion_atom_site_label_4
_geom_torsion
_geom_torsion_site_symmetry_1
S1 Au S2 C2 -178.45(16) 3
S1 Au S2 C2 1.55(16) .
S2 Au S1 C1 179.56(17) 3
S2 Au S1 C1 -0.44(17) .
C3 N1 C2 C1 -0.9(6) .
C4 N1 C2 C1 175.7(4) .
C3 N1 C2 S2 178.6(4) .
C4 N1 C2 S2 -4.8(6) .
Au S2 C2 C1 -3.0(5) .
Au S2 C2 N1 177.6(4) .
N1 C2 C1 S1 -177.3(3) .
S2 C2 C1 S1 3.2(7) .
N1 C2 C1 S3 1.3(5) .
S2 C2 C1 S3 -178.2(3) .
Au S1 C1 C2 -1.3(5) .
Au S1 C1 S3 -179.7(3) .
C3 S3 C1 C2 -1.1(4) .
C3 S3 C1 S1 177.5(3) .
C2 N1 C3 S4 180.0(4) .
C4 N1 C3 S4 3.3(7) .
C2 N1 C3 S3 0.1(5) .
C4 N1 C3 S3 -176.6(4) .
C1 S3 C3 N1 0.6(4) .
C1 S3 C3 S4 -179.3(4) .
C3 N1 C4 C5 -91.5(6) .
C2 N1 C4 C5 92.1(6) .
